data_7225338
loop_
_publ_author_name
'Liu, Qi'
'Liu, Jing'
'Cheng, Mei-Ling'
'Yu, Lili'
'Chen, Sheng-Chun'
'Shao, Yongliang'
'Zhai, Changwei'
'Yin, Fengxiang'

_publ_section_title
;
 Three Metal Complexes Derived from 3-Methyl-1H-Pyrazole-4-Carboxylic
 Acid: Synthesis, Crystal Structures, Luminescence and Electrocatalytic
 Properties
;
_journal_name_full 'RSC Adv.'
_journal_paper_doi 10.1039/C6RA10989F
_journal_year 2016
_chemical_formula_moiety 'C10 H18 Cd N4 O8'
_chemical_formula_sum 'C10 H18 Cd N4 O8'
_chemical_formula_weight 434.68
_chemical_name_systematic
;
 ? 
;
_space_group_crystal_system triclinic
_space_group_IT_number 2
_space_group_name_Hall '-P 1'
_space_group_name_H-M_alt 'P -1'
_symmetry_space_group_name_Hall '-P 1'
_symmetry_space_group_name_H-M 'P -1'
_atom_sites_solution_hydrogens geom
_atom_sites_solution_primary direct
_atom_sites_solution_secondary difmap
_audit_creation_date 2014-02-17
_audit_creation_method
;
Olex2 1.2
(compiled 2013.11.15 svn.r2834 for OlexSys, GUI svn.r4720)
;
_audit_update_record
;
2015-12-10 deposited with the CCDC.
2016-05-20 downloaded from the CCDC.
;
_cell_angle_alpha 111.267(3)
_cell_angle_beta 109.883(3)
_cell_angle_gamma 91.968(3)
_cell_formula_units_Z 1
_cell_length_a 7.2694(10)
_cell_length_b 7.2818(11)
_cell_length_c 8.2989(12)
_cell_measurement_reflns_used 1369
_cell_measurement_temperature 293(2)
_cell_measurement_theta_max 28.02
_cell_measurement_theta_min 2.85
_cell_volume 378.69(10)
_computing_molecular_graphics 'Olex2 (Dolomanov et al., 2009)'
_computing_publication_material 'Olex2 (Dolomanov et al., 2009)'
_computing_structure_refinement 'ShelXL (Sheldrick, 2008)'
_computing_structure_solution 'SHELXS-97 (Sheldrick, 1990)'
_diffrn_ambient_temperature 293(2)
_diffrn_measured_fraction_theta_full 0.972
_diffrn_measured_fraction_theta_max 0.972
_diffrn_measurement_device_type 'Bruker APEX-II CCD'
_diffrn_measurement_method '\f and \w scans'
_diffrn_radiation_monochromator graphite
_diffrn_radiation_type MoK\a
_diffrn_radiation_wavelength 0.71000
_diffrn_reflns_av_R_equivalents 0.0230
_diffrn_reflns_av_unetI/netI 0.0402
_diffrn_reflns_limit_h_max 8
_diffrn_reflns_limit_h_min -8
_diffrn_reflns_limit_k_max 8
_diffrn_reflns_limit_k_min -8
_diffrn_reflns_limit_l_max 7
_diffrn_reflns_limit_l_min -10
_diffrn_reflns_number 2168
_diffrn_reflns_theta_full 25.48
_diffrn_reflns_theta_max 25.48
_diffrn_reflns_theta_min 3.03
_diffrn_source 'fine-focus sealed tube'
_diffrn_standards_number 0
_exptl_absorpt_coefficient_mu 1.491
_exptl_absorpt_correction_T_max 0.7070
_exptl_absorpt_correction_T_min 0.6470
_exptl_absorpt_correction_type none
_exptl_crystal_density_diffrn 1.906
_exptl_crystal_density_method 'not measured'
_exptl_crystal_F_000 218
_exptl_crystal_size_max 0.32
_exptl_crystal_size_mid 0.27
_exptl_crystal_size_min 0.25
_refine_diff_density_max 1.126
_refine_diff_density_min -0.673
_refine_diff_density_rms 0.128
_refine_ls_extinction_method none
_refine_ls_goodness_of_fit_ref 1.061
_refine_ls_hydrogen_treatment mixed
_refine_ls_matrix_type full
_refine_ls_number_parameters 116
_refine_ls_number_reflns 1369
_refine_ls_number_restraints 9
_refine_ls_restrained_S_all 1.070
_refine_ls_R_factor_all 0.0371
_refine_ls_R_factor_gt 0.0366
_refine_ls_shift/su_max 0.000
_refine_ls_shift/su_mean 0.000
_refine_ls_structure_factor_coef Fsqd
_refine_ls_weighting_details 'calc w=1/[\s^2^(Fo^2^)+(0.0665P)^2^+0.2865P] where P=(Fo^2^+2Fc^2^)/3'
_refine_ls_weighting_scheme calc
_refine_ls_wR_factor_gt 0.0977
_refine_ls_wR_factor_ref 0.0982
_reflns_number_gt 1355
_reflns_number_total 1369
_reflns_threshold_expression >2sigma(I)
_cod_data_source_file c6ra10989f2.cif
_cod_data_source_block p-1
_cod_original_cell_volume 378.69(9)
_cod_database_code 7225338
_olex2_refinement_description
;
1. Fixed Uiso
 At 1.2 times of:
  All C(H) groups, All N(H) groups
 At 1.5 times of:
  All C(H,H,H) groups, All O(H,H) groups
2. Restrained distances
 H3B-O3 = H3A-O3
 0.86 with sigma of 0.02
 H3A-H3B
 1.46 with sigma of 0.02
3. Uiso/Uaniso restraints and constraints
Uanis(O4) \\sim Ueq: with sigma of 0.01 and sigma for terminal atoms of 0.02
4.a Rotating group:
 O4(H4D,H4E)
4.b Aromatic/amide H refined with riding coordinates:
 N2(H2), C1(H1)
4.c Idealised Me refined as rotating group:
 C4(H4B,H4C,H4A)
;

loop_
_space_group_symop_id
_space_group_symop_operation_xyz
1 'x, y, z'
2 '-x, -y, -z'

loop_
_atom_site_label
_atom_site_type_symbol
_atom_site_fract_x
_atom_site_fract_y
_atom_site_fract_z
_atom_site_U_iso_or_equiv
_atom_site_adp_type
_atom_site_occupancy
_atom_site_symmetry_multiplicity
_atom_site_calc_flag
_atom_site_refinement_flags_posn
_atom_site_refinement_flags_adp
Cd1 Cd 0.0000 0.0000 0.0000 0.0292(2) Uani 1 2 d S T
O1 O 0.9007(5) 0.3582(5) 0.7328(5) 0.0411(8) Uani 1 1 d . .
O2 O 0.8958(5) 0.2155(6) 0.4463(5) 0.0475(9) Uani 1 1 d . .
O3 O 0.1612(5) 0.1294(6) -0.1441(5) 0.0451(8) Uani 1 1 d D .
N1 N 0.2769(5) 0.1302(6) 0.2725(5) 0.0346(8) Uani 1 1 d . .
N2 N 0.2793(5) 0.2275(6) 0.4466(5) 0.0317(8) Uani 1 1 d . .
H2 H 0.1738 0.2441 0.4712 0.038 Uiso 1 1 calc R .
C1 C 0.4658(6) 0.1365(7) 0.2941(6) 0.0333(9) Uani 1 1 d . .
H1 H 0.5100 0.0806 0.1970 0.040 Uiso 1 1 calc R .
C2 C 0.5908(6) 0.2380(6) 0.4817(6) 0.0266(8) Uani 1 1 d . .
C3 C 0.4633(6) 0.2946(6) 0.5760(6) 0.0279(8) Uani 1 1 d . .
C4 C 0.4997(8) 0.4067(8) 0.7763(7) 0.0433(11) Uani 1 1 d . .
H4B H 0.3761 0.4333 0.7896 0.065 Uiso 1 1 calc GR .
H4C H 0.5888 0.5311 0.8238 0.065 Uiso 1 1 calc GR .
H4A H 0.5580 0.3283 0.8453 0.065 Uiso 1 1 calc GR .
C5 C 0.8106(6) 0.2739(6) 0.5591(6) 0.0298(9) Uani 1 1 d . .
H3A H 0.105(15) 0.228(10) -0.153(11) 0.13(4) Uiso 1 1 d D .
H3B H 0.160(10) 0.038(7) -0.245(6) 0.060(19) Uiso 1 1 d D .
O4 O 0.1371(7) -0.2781(6) -0.1013(10) 0.094(2) Uani 1 1 d . U
H4D H 0.1603 -0.2900 -0.2032 0.141 Uiso 1 1 d GR .
H4E H 0.0561 -0.3899 -0.1304 0.141 Uiso 1 1 d GR .

loop_
_atom_site_aniso_label
_atom_site_aniso_U_11
_atom_site_aniso_U_22
_atom_site_aniso_U_33
_atom_site_aniso_U_23
_atom_site_aniso_U_13
_atom_site_aniso_U_12
Cd1 0.0177(3) 0.0368(3) 0.0257(3) 0.01053(19) 0.00199(18) 0.00107(17)
O1 0.0245(16) 0.0482(19) 0.0330(17) 0.0101(14) -0.0027(14) 0.0007(14)
O2 0.0199(15) 0.070(2) 0.047(2) 0.0151(18) 0.0148(15) 0.0051(15)
O3 0.0347(19) 0.056(2) 0.042(2) 0.0210(17) 0.0113(16) -0.0005(17)
N1 0.0219(18) 0.045(2) 0.0300(19) 0.0106(16) 0.0063(15) 0.0055(15)
N2 0.0176(17) 0.043(2) 0.0311(19) 0.0102(15) 0.0105(15) 0.0035(15)
C1 0.021(2) 0.048(2) 0.025(2) 0.0101(18) 0.0070(17) 0.0038(18)
C2 0.020(2) 0.0294(19) 0.026(2) 0.0091(16) 0.0055(16) 0.0041(15)
C3 0.022(2) 0.030(2) 0.029(2) 0.0113(16) 0.0072(17) 0.0028(16)
C4 0.042(3) 0.049(3) 0.030(2) 0.006(2) 0.014(2) 0.003(2)
C5 0.020(2) 0.033(2) 0.034(2) 0.0119(18) 0.0086(18) 0.0050(16)
O4 0.036(2) 0.036(2) 0.151(5) 0.006(3) -0.002(3) 0.0107(18)

loop_
_atom_type_symbol
_atom_type_description
_atom_type_scat_dispersion_real
_atom_type_scat_dispersion_imag
_atom_type_scat_source
C C 0.0033 0.0016 'International Tables Vol C Tables 4.2.6.8 and 6.1.1.4'
H H 0.0000 0.0000 'International Tables Vol C Tables 4.2.6.8 and 6.1.1.4'
Cd Cd -0.8075 1.2024 'International Tables Vol C Tables 4.2.6.8 and 6.1.1.4'
N N 0.0061 0.0033 'International Tables Vol C Tables 4.2.6.8 and 6.1.1.4'
O O 0.0106 0.0060 'International Tables Vol C Tables 4.2.6.8 and 6.1.1.4'

loop_
_geom_angle_atom_site_label_1
_geom_angle_atom_site_label_2
_geom_angle_atom_site_label_3
_geom_angle
_geom_angle_site_symmetry_1
_geom_angle_site_symmetry_3
O3 Cd1 O3 180.0 . 2
N1 Cd1 O3 90.00(14) 2 2
N1 Cd1 O3 90.00(14) . 2
N1 Cd1 O3 90.00(14) 2 .
N1 Cd1 O3 90.00(14) . .
N1 Cd1 N1 180.0 . 2
O4 Cd1 O3 85.0(2) . .
O4 Cd1 O3 95.0(2) 2 .
O4 Cd1 O3 85.0(2) 2 2
O4 Cd1 O3 95.0(2) . 2
O4 Cd1 N1 90.57(16) . 2
O4 Cd1 N1 89.43(16) 2 2
O4 Cd1 N1 89.43(16) . .
O4 Cd1 N1 90.57(16) 2 .
O4 Cd1 O4 180.0 2 .
Cd1 O3 H3A 104(7) . .
Cd1 O3 H3B 111(5) . .
H3A O3 H3B 118(4) . .
N2 N1 Cd1 126.4(3) . .
C1 N1 Cd1 128.5(3) . .
C1 N1 N2 105.1(4) . .
N1 N2 H2 123.7 . .
C3 N2 N1 112.6(3) . .
C3 N2 H2 123.7 . .
N1 C1 H1 124.4 . .
N1 C1 C2 111.2(4) . .
C2 C1 H1 124.4 . .
C1 C2 C5 126.6(4) . .
C3 C2 C1 104.9(4) . .
C3 C2 C5 128.5(4) . .
N2 C3 C2 106.2(4) . .
N2 C3 C4 121.4(4) . .
C2 C3 C4 132.4(4) . .
C3 C4 H4B 109.5 . .
C3 C4 H4C 109.5 . .
C3 C4 H4A 109.5 . .
H4B C4 H4C 109.5 . .
H4B C4 H4A 109.5 . .
H4C C4 H4A 109.5 . .
O1 C5 C2 118.6(4) . .
O2 C5 O1 123.8(4) . .
O2 C5 C2 117.6(4) . .
Cd1 O4 H4D 111.7 . .
Cd1 O4 H4E 111.2 . .
H4D O4 H4E 107.1 . .

loop_
_geom_bond_atom_site_label_1
_geom_bond_atom_site_label_2
_geom_bond_distance
_geom_bond_site_symmetry_2
Cd1 O3 2.320(4) .
Cd1 O3 2.320(4) 2
Cd1 N1 2.298(4) .
Cd1 N1 2.298(4) 2
Cd1 O4 2.297(4) .
Cd1 O4 2.297(4) 2
O1 C5 1.254(6) .
O2 C5 1.250(6) .
O3 H3A 0.85(2) .
O3 H3B 0.86(2) .
N1 N2 1.352(5) .
N1 C1 1.320(6) .
N2 H2 0.8600 .
N2 C3 1.334(6) .
C1 H1 0.9300 .
C1 C2 1.397(6) .
C2 C3 1.388(6) .
C2 C5 1.479(6) .
C3 C4 1.484(6) .
C4 H4B 0.9600 .
C4 H4C 0.9600 .
C4 H4A 0.9600 .
O4 H4D 0.8924 .
O4 H4E 0.8918 .

loop_
_geom_torsion_atom_site_label_1
_geom_torsion_atom_site_label_2
_geom_torsion_atom_site_label_3
_geom_torsion_atom_site_label_4
_geom_torsion
_geom_torsion_site_symmetry_1
Cd1 N1 N2 C3 -176.8(3) .
Cd1 N1 C1 C2 176.7(3) .
O3 Cd1 N1 N2 136.2(4) .
O3 Cd1 N1 N2 -43.8(4) 2
O3 Cd1 N1 C1 -40.0(4) .
O3 Cd1 N1 C1 140.0(4) 2
N1 Cd1 N1 N2 154(3) 2
N1 Cd1 N1 C1 -23(3) 2
N1 N2 C3 C2 -0.1(5) .
N1 N2 C3 C4 179.6(4) .
N1 C1 C2 C3 0.1(5) .
N1 C1 C2 C5 179.7(4) .
N2 N1 C1 C2 -0.1(5) .
C1 N1 N2 C3 0.1(5) .
C1 C2 C3 N2 0.0(5) .
C1 C2 C3 C4 -179.7(5) .
C1 C2 C5 O1 -176.0(4) .
C1 C2 C5 O2 3.1(7) .
C3 C2 C5 O1 3.5(7) .
C3 C2 C5 O2 -177.4(4) .
C5 C2 C3 N2 -179.6(4) .
C5 C2 C3 C4 0.7(8) .
O4 Cd1 N1 N2 41.2(4) 2
O4 Cd1 N1 N2 -138.8(4) .
O4 Cd1 N1 C1 -135.0(5) 2
O4 Cd1 N1 C1 45.0(5) .
